data_7109513
loop_
_publ_author_name
'Atanu Mitra'
'Christian T. Hubley'
'Dillip K. Panda'
'Ronald J. Clark'
'Sourav Saha'

_publ_section_title
;
 Anion-directed assembly of a non-interpenetrated square-grid
 metal-organic framework with nanoscale porosity
;
_journal_name_full Chem.Commun.
_journal_page_first 6629
_journal_paper_doi 10.1039/c3cc43178a
_journal_volume 49
_journal_year 2013
_chemical_formula_moiety 'C56 H42 N10 O10 Zn, 2(Cl O4)'
_chemical_formula_sum 'C56 H42 Cl2 N10 O18 Zn'
_chemical_formula_weight 1279.27
_chemical_name_systematic
;
?
;
_space_group_IT_number 15
_symmetry_cell_setting monoclinic
_symmetry_space_group_name_Hall '-C 2yc'
_symmetry_space_group_name_H-M 'C 1 2/c 1'
_atom_sites_solution_hydrogens geom
_atom_sites_solution_primary direct
_atom_sites_solution_secondary difmap
_audit_creation_method SHELXL-97
_cell_angle_alpha 90.00
_cell_angle_beta 106.4820(10)
_cell_angle_gamma 90.00
_cell_formula_units_Z 4
_cell_length_a 18.3527(11)
_cell_length_b 26.9955(16)
_cell_length_c 17.5813(11)
_cell_measurement_reflns_used 7842
_cell_measurement_temperature 103(2)
_cell_measurement_theta_max 20.98
_cell_measurement_theta_min 2.31
_cell_volume 8352.6(9)
_computing_cell_refinement 'Bruker SAINT'
_computing_data_collection 'Bruker APEX2'
_computing_data_reduction 'Bruker SAINT'
_computing_molecular_graphics 'Bruker SHELXTL'
_computing_publication_material 'Bruker SHELXTL'
_computing_structure_refinement 'SHELXL-97 (Sheldrick, 2008)'
_computing_structure_solution 'SHELXS-97 (Sheldrick, 2008)'
_diffrn_ambient_temperature 103(2)
_diffrn_measured_fraction_theta_full 0.997
_diffrn_measured_fraction_theta_max 0.997
_diffrn_measurement_device_type 'Bruker APEX-II CCD'
_diffrn_measurement_method '\f and \w scans'
_diffrn_radiation_monochromator graphite
_diffrn_radiation_source 'fine-focus sealed tube'
_diffrn_radiation_type MoK\a
_diffrn_radiation_wavelength 0.71073
_diffrn_reflns_av_R_equivalents 0.0541
_diffrn_reflns_av_sigmaI/netI 0.0407
_diffrn_reflns_limit_h_max 18
_diffrn_reflns_limit_h_min -18
_diffrn_reflns_limit_k_max 27
_diffrn_reflns_limit_k_min -27
_diffrn_reflns_limit_l_max 17
_diffrn_reflns_limit_l_min -17
_diffrn_reflns_number 23089
_diffrn_reflns_theta_full 20.99
_diffrn_reflns_theta_max 20.99
_diffrn_reflns_theta_min 1.93
_exptl_absorpt_coefficient_mu 0.415
_exptl_absorpt_correction_T_max 0.9763
_exptl_absorpt_correction_T_min 0.9161
_exptl_absorpt_correction_type empirical
_exptl_absorpt_process_details SADABS
_exptl_crystal_density_diffrn 1.017
_exptl_crystal_density_method 'not measured'
_exptl_crystal_description Polyhedral
_exptl_crystal_F_000 2624
_exptl_crystal_size_max 0.22
_exptl_crystal_size_mid 0.08
_exptl_crystal_size_min 0.06
_refine_diff_density_max 0.544
_refine_diff_density_min -0.804
_refine_diff_density_rms 0.086
_refine_ls_extinction_method none
_refine_ls_goodness_of_fit_ref 1.094
_refine_ls_hydrogen_treatment constr
_refine_ls_matrix_type full
_refine_ls_number_parameters 397
_refine_ls_number_reflns 4483
_refine_ls_number_restraints 55
_refine_ls_restrained_S_all 1.111
_refine_ls_R_factor_all 0.0740
_refine_ls_R_factor_gt 0.0611
_refine_ls_shift/su_max 0.011
_refine_ls_shift/su_mean 0.000
_refine_ls_structure_factor_coef Fsqd
_refine_ls_weighting_details 'calc w=1/[\s^2^(Fo^2^)+(0.1143P)^2^+7.7248P] where P=(Fo^2^+2Fc^2^)/3'
_refine_ls_weighting_scheme calc
_refine_ls_wR_factor_gt 0.1744
_refine_ls_wR_factor_ref 0.1818
_reflns_number_gt 3469
_reflns_number_total 4483
_reflns_threshold_expression >2sigma(I)
_cod_data_source_file c3cc43178a.txt
_cod_data_source_block saha15
_cod_original_sg_symbol_Hall -C2yc
_cod_original_sg_symbol_H-M C2/c
_cod_database_code 7109513

loop_
_symmetry_equiv_pos_as_xyz
'x, y, z'
'-x, y, -z+1/2'
'x+1/2, y+1/2, z'
'-x+1/2, y+1/2, -z+1/2'
'-x, -y, -z'
'x, -y, z-1/2'
'-x+1/2, -y+1/2, -z'
'x+1/2, -y+1/2, z-1/2'

loop_
_atom_site_label
_atom_site_type_symbol
_atom_site_fract_x
_atom_site_fract_y
_atom_site_fract_z
_atom_site_U_iso_or_equiv
_atom_site_adp_type
_atom_site_occupancy
_atom_site_symmetry_multiplicity
_atom_site_calc_flag
_atom_site_refinement_flags
N41 N 0.1832(4) 0.0157(2) 1.2180(3) 0.0676(15) Uani 1 1 d .
O41 O 0.09640(18) 0.00261(10) 1.1000(2) 0.0336(8) Uani 1 1 d .
Zn1 Zn 0.0000 0.0000 1.0000 0.0257(3) Uani 1 2 d S
C1 C 0.1341(3) 0.04982(19) 0.9566(3) 0.0453(15) Uani 1 1 d .
H1 H 0.1626 0.0254 0.9916 0.054 Uiso 1 1 calc R
C2 C 0.1727(3) 0.0828(2) 0.9219(3) 0.0495(15) Uani 1 1 d .
H2 H 0.2264 0.0814 0.9326 0.059 Uiso 1 1 calc R
C3 C 0.1304(3) 0.11778(17) 0.8711(3) 0.0328(12) Uani 1 1 d .
C4 C 0.0530(3) 0.11945(17) 0.8562(3) 0.0361(13) Uani 1 1 d .
H4 H 0.0236 0.1433 0.8208 0.043 Uiso 1 1 calc R
C5 C 0.0192(3) 0.08556(16) 0.8942(3) 0.0322(12) Uani 1 1 d .
H5 H -0.0343 0.0868 0.8853 0.039 Uiso 1 1 calc R
C6 C 0.1781(3) 0.13911(19) 0.7598(3) 0.0378(13) Uani 1 1 d .
C7 C 0.2198(3) 0.17405(16) 0.7233(3) 0.0345(13) Uani 1 1 d .
C8 C 0.2483(3) 0.21873(17) 0.7625(3) 0.0309(12) Uani 1 1 d .
C9 C 0.2383(3) 0.23033(18) 0.8369(3) 0.0433(14) Uani 1 1 d .
C10 C 0.1972(3) 0.19539(19) 0.8752(3) 0.0481(15) Uani 1 1 d .
C11 C 0.2669(4) 0.2733(2) 0.8745(3) 0.0620(19) Uani 1 1 d .
H11 H 0.2621 0.2801 0.9258 0.074 Uiso 1 1 calc R
C12 C 0.3034(3) 0.3076(2) 0.8376(3) 0.0552(17) Uani 1 1 d .
H12 H 0.3220 0.3378 0.8635 0.066 Uiso 1 1 calc R
C13 C 0.3122(3) 0.29754(17) 0.7643(3) 0.0364(13) Uani 1 1 d .
C14 C 0.2859(3) 0.25274(16) 0.7261(3) 0.0309(12) Uani 1 1 d .
C15 C 0.2961(3) 0.24096(17) 0.6518(3) 0.0376(13) Uani 1 1 d .
C16 C 0.2714(3) 0.19641(19) 0.6158(3) 0.0534(16) Uani 1 1 d .
H16 H 0.2808 0.1882 0.5668 0.064 Uiso 1 1 calc R
C17 C 0.2323(4) 0.16301(19) 0.6512(3) 0.0573(17) Uani 1 1 d .
H17 H 0.2142 0.1326 0.6255 0.069 Uiso 1 1 calc R
C18 C 0.3338(3) 0.27708(18) 0.6116(3) 0.0403(14) Uani 1 1 d .
C19 C 0.3472(3) 0.33517(18) 0.7241(3) 0.0370(13) Uani 1 1 d .
C20 C 0.3869(3) 0.35918(16) 0.6097(3) 0.0312(12) Uani 1 1 d .
C21 C 0.3411(3) 0.38851(17) 0.5525(3) 0.0365(13) Uani 1 1 d .
H21 H 0.2876 0.3842 0.5361 0.044 Uiso 1 1 calc R
C22 C 0.4642(3) 0.36515(17) 0.6302(3) 0.0412(14) Uani 1 1 d .
H22 H 0.4970 0.3440 0.6680 0.049 Uiso 1 1 calc R
C23 C 0.4930(3) 0.40309(17) 0.5939(3) 0.0365(13) Uani 1 1 d .
H23 H 0.5466 0.4073 0.6079 0.044 Uiso 1 1 calc R
C24 C 0.3761(3) 0.42490(18) 0.5192(3) 0.0396(13) Uani 1 1 d .
H24 H 0.3446 0.4447 0.4782 0.047 Uiso 1 1 calc R
N1 N 0.0596(2) 0.05060(13) 0.9436(2) 0.0306(10) Uani 1 1 d .
N2 N 0.1684(2) 0.15270(13) 0.8325(2) 0.0364(11) Uani 1 1 d .
N3 N 0.3533(2) 0.32256(13) 0.6488(2) 0.0326(10) Uani 1 1 d .
N4 N 0.4499(2) 0.43402(13) 0.5405(2) 0.0294(10) Uani 1 1 d .
O1 O 0.1516(2) 0.10044(13) 0.7291(2) 0.0545(11) Uani 1 1 d .
O2 O 0.1863(3) 0.20274(14) 0.9385(2) 0.0728(14) Uani 1 1 d .
O3 O 0.3693(2) 0.37511(13) 0.7534(2) 0.0481(10) Uani 1 1 d .
O4 O 0.3465(2) 0.26917(12) 0.5492(2) 0.0586(12) Uani 1 1 d .
C41 C 0.1178(4) 0.0060(2) 1.1737(5) 0.0570(17) Uani 1 1 d .
C42 C 0.0658(8) 0.0075(3) 1.2302(9) 0.177(6) Uani 1 1 d .
H42A H 0.0125 0.0050 1.1988 0.266 Uiso 1 1 calc R
H42B H 0.0738 0.0387 1.2598 0.266 Uiso 1 1 calc R
H42C H 0.0785 -0.0204 1.2674 0.266 Uiso 1 1 calc R
C43 C 0.2073(5) 0.0179(3) 1.3022(4) 0.106(3) Uani 1 1 d .
H43A H 0.1635 0.0132 1.3228 0.159 Uiso 1 1 calc R
H43B H 0.2304 0.0503 1.3192 0.159 Uiso 1 1 calc R
H43C H 0.2448 -0.0083 1.3227 0.159 Uiso 1 1 calc R
C44 C 0.2435(6) 0.0234(6) 1.1783(7) 0.218(8) Uani 1 1 d .
H44A H 0.2307 0.0051 1.1281 0.327 Uiso 1 1 calc R
H44B H 0.2920 0.0114 1.2128 0.327 Uiso 1 1 calc R
H44C H 0.2476 0.0588 1.1678 0.327 Uiso 1 1 calc R
Cl31 Cl 0.15689(13) 0.45201(10) 0.4612(2) 0.1372(11) Uani 1 1 d DU
O31 O 0.1430(8) 0.4229(5) 0.5236(8) 0.389(9) Uani 1 1 d DU
O32 O 0.1895(5) 0.4224(4) 0.4186(5) 0.256(6) Uani 1 1 d DU
O33 O 0.0918(4) 0.4711(3) 0.4150(7) 0.278(6) Uani 1 1 d DU
O34 O 0.2086(3) 0.4877(2) 0.4983(4) 0.127(2) Uani 1 1 d DU

loop_
_atom_site_aniso_label
_atom_site_aniso_U_11
_atom_site_aniso_U_22
_atom_site_aniso_U_33
_atom_site_aniso_U_23
_atom_site_aniso_U_13
_atom_site_aniso_U_12
N41 0.072(4) 0.071(4) 0.053(4) -0.012(3) 0.006(3) 0.003(3)
O41 0.044(2) 0.0300(19) 0.031(2) -0.0023(16) 0.0167(18) 0.0014(15)
Zn1 0.0384(5) 0.0138(4) 0.0356(5) 0.0007(3) 0.0277(4) 0.0004(3)
C1 0.039(4) 0.046(3) 0.061(4) 0.025(3) 0.032(3) 0.006(3)
C2 0.037(3) 0.056(4) 0.061(4) 0.025(3) 0.025(3) 0.001(3)
C3 0.046(4) 0.028(3) 0.033(3) -0.003(2) 0.025(3) -0.013(2)
C4 0.050(4) 0.029(3) 0.032(3) 0.005(2) 0.017(3) -0.007(2)
C5 0.039(3) 0.024(3) 0.037(3) 0.002(2) 0.016(3) -0.003(2)
C6 0.049(3) 0.031(3) 0.036(3) -0.006(3) 0.018(3) -0.014(3)
C7 0.053(3) 0.022(3) 0.034(3) -0.001(2) 0.020(3) -0.015(2)
C8 0.040(3) 0.032(3) 0.025(3) 0.001(2) 0.016(2) -0.008(2)
C9 0.070(4) 0.032(3) 0.035(3) -0.008(3) 0.026(3) -0.025(3)
C10 0.071(4) 0.043(3) 0.038(4) -0.002(3) 0.028(3) -0.022(3)
C11 0.109(5) 0.054(4) 0.039(4) -0.014(3) 0.047(4) -0.045(4)
C12 0.096(5) 0.038(3) 0.044(4) -0.017(3) 0.040(3) -0.040(3)
C13 0.049(3) 0.030(3) 0.033(3) -0.002(2) 0.015(3) -0.014(2)
C14 0.034(3) 0.025(3) 0.038(3) 0.000(2) 0.017(2) -0.009(2)
C15 0.059(3) 0.023(3) 0.041(3) 0.002(2) 0.029(3) -0.013(2)
C16 0.098(5) 0.039(3) 0.040(3) -0.008(3) 0.045(3) -0.025(3)
C17 0.109(5) 0.029(3) 0.048(4) -0.013(3) 0.044(4) -0.028(3)
C18 0.059(4) 0.036(3) 0.035(3) -0.001(3) 0.029(3) -0.008(3)
C19 0.040(3) 0.030(3) 0.046(4) 0.003(3) 0.020(3) -0.009(2)
C20 0.041(3) 0.020(3) 0.043(3) -0.003(2) 0.029(3) -0.008(2)
C21 0.034(3) 0.032(3) 0.047(3) 0.007(3) 0.017(3) -0.011(2)
C22 0.052(4) 0.029(3) 0.047(3) 0.019(3) 0.020(3) 0.002(3)
C23 0.028(3) 0.026(3) 0.060(4) -0.002(3) 0.021(3) -0.002(2)
C24 0.049(4) 0.035(3) 0.038(3) 0.007(3) 0.018(3) 0.003(3)
N1 0.042(3) 0.024(2) 0.037(3) 0.0017(19) 0.028(2) -0.0033(19)
N2 0.056(3) 0.028(2) 0.032(3) -0.002(2) 0.025(2) -0.018(2)
N3 0.045(3) 0.022(2) 0.036(3) -0.002(2) 0.020(2) -0.0127(19)
N4 0.034(3) 0.026(2) 0.035(3) -0.0001(19) 0.021(2) -0.0019(19)
O1 0.088(3) 0.040(2) 0.046(2) -0.0092(19) 0.037(2) -0.033(2)
O2 0.129(4) 0.061(3) 0.049(3) -0.022(2) 0.058(3) -0.051(3)
O3 0.071(3) 0.031(2) 0.052(2) -0.0066(18) 0.033(2) -0.0243(19)
O4 0.104(3) 0.037(2) 0.055(3) -0.0100(19) 0.056(2) -0.025(2)
C41 0.071(5) 0.036(3) 0.065(5) 0.009(3) 0.022(4) 0.014(3)
C42 0.239(14) 0.098(7) 0.263(16) -0.045(8) 0.183(14) -0.033(8)
C43 0.150(8) 0.094(6) 0.050(5) -0.015(4) -0.012(5) 0.024(5)
C44 0.095(8) 0.44(2) 0.110(9) 0.003(11) 0.017(7) -0.118(11)
Cl31 0.0707(15) 0.123(2) 0.200(3) -0.054(2) 0.0093(17) 0.0112(14)
O31 0.401(18) 0.343(18) 0.458(18) 0.075(12) 0.180(14) -0.182(14)
O32 0.206(8) 0.274(10) 0.202(7) -0.165(7) -0.079(6) 0.156(7)
O33 0.089(5) 0.179(8) 0.463(15) -0.124(8) -0.090(7) 0.068(5)
O34 0.067(3) 0.138(5) 0.184(6) -0.068(4) 0.048(4) -0.034(3)

loop_
_atom_type_symbol
_atom_type_description
_atom_type_scat_dispersion_real
_atom_type_scat_dispersion_imag
_atom_type_scat_source
C C 0.0033 0.0016 'International Tables Vol C Tables 4.2.6.8 and 6.1.1.4'
H H 0.0000 0.0000 'International Tables Vol C Tables 4.2.6.8 and 6.1.1.4'
N N 0.0061 0.0033 'International Tables Vol C Tables 4.2.6.8 and 6.1.1.4'
O O 0.0106 0.0060 'International Tables Vol C Tables 4.2.6.8 and 6.1.1.4'
Cl Cl 0.1484 0.1585 'International Tables Vol C Tables 4.2.6.8 and 6.1.1.4'
Zn Zn 0.2839 1.4301 'International Tables Vol C Tables 4.2.6.8 and 6.1.1.4'

loop_
_geom_angle_atom_site_label_1
_geom_angle_atom_site_label_2
_geom_angle_atom_site_label_3
_geom_angle
_geom_angle_site_symmetry_1
_geom_angle_site_symmetry_3
C41 N41 C43 127.9(7) . .
C41 N41 C44 116.5(6) . .
C43 N41 C44 115.5(7) . .
C41 O41 Zn1 144.2(4) . .
O41 Zn1 O41 179.997(1) . 5_557
O41 Zn1 N1 86.98(14) . .
O41 Zn1 N1 93.02(14) 5_557 .
O41 Zn1 N1 93.02(14) . 5_557
O41 Zn1 N1 86.98(14) 5_557 5_557
N1 Zn1 N1 179.999(1) . 5_557
O41 Zn1 N4 91.79(13) . 8_456
O41 Zn1 N4 88.20(13) 5_557 8_456
N1 Zn1 N4 87.10(13) . 8_456
N1 Zn1 N4 92.90(13) 5_557 8_456
O41 Zn1 N4 88.21(13) . 4_546
O41 Zn1 N4 91.80(13) 5_557 4_546
N1 Zn1 N4 92.90(13) . 4_546
N1 Zn1 N4 87.10(13) 5_557 4_546
N4 Zn1 N4 180.000(1) 8_456 4_546
N1 C1 C2 123.2(5) . .
N1 C1 H1 118.4 . .
C2 C1 H1 118.4 . .
C3 C2 C1 117.6(5) . .
C3 C2 H2 121.2 . .
C1 C2 H2 121.2 . .
C4 C3 C2 120.6(4) . .
C4 C3 N2 120.0(4) . .
C2 C3 N2 119.4(4) . .
C3 C4 C5 118.1(5) . .
C3 C4 H4 120.9 . .
C5 C4 H4 120.9 . .
N1 C5 C4 122.2(4) . .
N1 C5 H5 118.9 . .
C4 C5 H5 118.9 . .
O1 C6 N2 120.0(4) . .
O1 C6 C7 123.3(4) . .
N2 C6 C7 116.8(4) . .
C17 C7 C8 119.8(4) . .
C17 C7 C6 120.3(4) . .
C8 C7 C6 119.9(4) . .
C9 C8 C14 119.2(4) . .
C9 C8 C7 121.1(4) . .
C14 C8 C7 119.7(4) . .
C11 C9 C8 120.4(4) . .
C11 C9 C10 119.8(5) . .
C8 C9 C10 119.9(4) . .
O2 C10 N2 119.9(4) . .
O2 C10 C9 123.7(5) . .
N2 C10 C9 116.4(4) . .
C9 C11 C12 120.4(5) . .
C9 C11 H11 119.8 . .
C12 C11 H11 119.8 . .
C13 C12 C11 120.2(5) . .
C13 C12 H12 119.9 . .
C11 C12 H12 119.9 . .
C12 C13 C14 120.3(4) . .
C12 C13 C19 119.7(4) . .
C14 C13 C19 119.9(4) . .
C13 C14 C15 121.4(4) . .
C13 C14 C8 119.4(4) . .
C15 C14 C8 119.1(4) . .
C16 C15 C14 120.8(4) . .
C16 C15 C18 119.5(4) . .
C14 C15 C18 119.7(4) . .
C15 C16 C17 120.0(5) . .
C15 C16 H16 120.0 . .
C17 C16 H16 120.0 . .
C7 C17 C16 120.5(5) . .
C7 C17 H17 119.8 . .
C16 C17 H17 119.8 . .
O4 C18 N3 119.7(4) . .
O4 C18 C15 123.7(5) . .
N3 C18 C15 116.7(4) . .
O3 C19 N3 120.6(4) . .
O3 C19 C13 122.9(5) . .
N3 C19 C13 116.4(4) . .
C21 C20 C22 120.0(4) . .
C21 C20 N3 119.6(4) . .
C22 C20 N3 120.5(4) . .
C20 C21 C24 117.3(5) . .
C20 C21 H21 121.3 . .
C24 C21 H21 121.3 . .
C20 C22 C23 117.8(5) . .
C20 C22 H22 121.1 . .
C23 C22 H22 121.1 . .
N4 C23 C22 123.9(4) . .
N4 C23 H23 118.1 . .
C22 C23 H23 118.1 . .
N4 C24 C21 124.8(5) . .
N4 C24 H24 117.6 . .
C21 C24 H24 117.6 . .
C1 N1 C5 118.3(4) . .
C1 N1 Zn1 123.0(3) . .
C5 N1 Zn1 118.6(3) . .
C6 N2 C10 125.9(4) . .
C6 N2 C3 117.5(4) . .
C10 N2 C3 116.4(4) . .
C18 N3 C19 125.5(4) . .
C18 N3 C20 118.1(4) . .
C19 N3 C20 116.4(4) . .
C24 N4 C23 116.0(4) . .
C24 N4 Zn1 123.0(3) . 4_556
C23 N4 Zn1 120.8(3) . 4_556
O41 C41 N41 128.6(6) . .
O41 C41 C42 126.4(8) . .
N41 C41 C42 104.4(8) . .
C41 C42 H42A 109.5 . .
C41 C42 H42B 109.5 . .
H42A C42 H42B 109.5 . .
C41 C42 H42C 109.5 . .
H42A C42 H42C 109.5 . .
H42B C42 H42C 109.5 . .
N41 C43 H43A 109.5 . .
N41 C43 H43B 109.5 . .
H43A C43 H43B 109.5 . .
N41 C43 H43C 109.5 . .
H43A C43 H43C 109.5 . .
H43B C43 H43C 109.5 . .
N41 C44 H44A 109.5 . .
N41 C44 H44B 109.5 . .
H44A C44 H44B 109.5 . .
N41 C44 H44C 109.5 . .
H44A C44 H44C 109.5 . .
H44B C44 H44C 109.5 . .
O33 Cl31 O32 110.6(6) . .
O33 Cl31 O34 113.1(5) . .
O32 Cl31 O34 108.9(5) . .
O33 Cl31 O31 110.7(7) . .
O32 Cl31 O31 107.7(7) . .
O34 Cl31 O31 105.6(6) . .

loop_
_geom_bond_atom_site_label_1
_geom_bond_atom_site_label_2
_geom_bond_distance
_geom_bond_site_symmetry_2
N41 C41 1.258(8) .
N41 C43 1.422(8) .
N41 C44 1.480(11) .
O41 C41 1.246(7) .
O41 Zn1 2.112(3) .
Zn1 O41 2.112(4) 5_557
Zn1 N1 2.159(3) .
Zn1 N1 2.159(3) 5_557
Zn1 N4 2.213(4) 8_456
Zn1 N4 2.213(4) 4_546
C1 N1 1.320(6) .
C1 C2 1.383(7) .
C1 H1 0.9500 .
C2 C3 1.377(7) .
C2 H2 0.9500 .
C3 C4 1.370(7) .
C3 N2 1.451(6) .
C4 C5 1.380(6) .
C4 H4 0.9500 .
C5 N1 1.353(6) .
C5 H5 0.9500 .
C6 O1 1.212(6) .
C6 N2 1.388(6) .
C6 C7 1.473(7) .
C7 C17 1.382(7) .
C7 C8 1.414(6) .
C8 C9 1.406(6) .
C8 C14 1.407(6) .
C9 C11 1.365(7) .
C9 C10 1.484(7) .
C10 O2 1.201(6) .
C10 N2 1.395(6) .
C11 C12 1.403(7) .
C11 H11 0.9500 .
C12 C13 1.370(7) .
C12 H12 0.9500 .
C13 C14 1.402(6) .
C13 C19 1.484(7) .
C14 C15 1.407(6) .
C15 C16 1.375(7) .
C15 C18 1.485(7) .
C16 C17 1.404(7) .
C16 H16 0.9500 .
C17 H17 0.9500 .
C18 O4 1.203(5) .
C18 N3 1.389(6) .
C19 O3 1.214(6) .
C19 N3 1.402(6) .
C20 C21 1.365(7) .
C20 C22 1.371(7) .
C20 N3 1.439(6) .
C21 C24 1.389(7) .
C21 H21 0.9500 .
C22 C23 1.388(7) .
C22 H22 0.9500 .
C23 N4 1.335(6) .
C23 H23 0.9500 .
C24 N4 1.323(6) .
C24 H24 0.9500 .
N4 Zn1 2.213(4) 4_556
C41 C42 1.561(12) .
C42 H42A 0.9800 .
C42 H42B 0.9800 .
C42 H42C 0.9800 .
C43 H43A 0.9800 .
C43 H43B 0.9800 .
C43 H43C 0.9800 .
C44 H44A 0.9800 .
C44 H44B 0.9800 .
C44 H44C 0.9800 .
Cl31 O33 1.342(7) .
Cl31 O32 1.346(6) .
Cl31 O34 1.381(5) .
Cl31 O31 1.431(9) .

loop_
_geom_torsion_atom_site_label_1
_geom_torsion_atom_site_label_2
_geom_torsion_atom_site_label_3
_geom_torsion_atom_site_label_4
_geom_torsion
_geom_torsion_site_symmetry_1
_geom_torsion_site_symmetry_4
C41 O41 Zn1 N1 136.1(5) . .
C41 O41 Zn1 N1 -43.9(5) . 5_557
C41 O41 Zn1 N4 49.1(5) . 8_456
C41 O41 Zn1 N4 -130.9(5) . 4_546
N1 C1 C2 C3 -0.3(9) . .
C1 C2 C3 C4 0.1(8) . .
C1 C2 C3 N2 -179.2(5) . .
C2 C3 C4 C5 0.7(7) . .
N2 C3 C4 C5 180.0(4) . .
C3 C4 C5 N1 -1.4(7) . .
O1 C6 C7 C17 -1.7(8) . .
N2 C6 C7 C17 179.5(5) . .
O1 C6 C7 C8 179.3(5) . .
N2 C6 C7 C8 0.5(7) . .
C17 C7 C8 C9 -178.2(5) . .
C6 C7 C8 C9 0.8(7) . .
C17 C7 C8 C14 3.1(7) . .
C6 C7 C8 C14 -177.9(4) . .
C14 C8 C9 C11 -2.1(8) . .
C7 C8 C9 C11 179.2(6) . .
C14 C8 C9 C10 178.5(5) . .
C7 C8 C9 C10 -0.1(8) . .
C11 C9 C10 O2 0.8(9) . .
C8 C9 C10 O2 -179.9(6) . .
C11 C9 C10 N2 178.9(5) . .
C8 C9 C10 N2 -1.8(8) . .
C8 C9 C11 C12 3.1(9) . .
C10 C9 C11 C12 -177.6(6) . .
C9 C11 C12 C13 -1.6(10) . .
C11 C12 C13 C14 -0.9(9) . .
C11 C12 C13 C19 176.8(5) . .
C12 C13 C14 C15 -178.2(5) . .
C19 C13 C14 C15 4.2(7) . .
C12 C13 C14 C8 1.8(8) . .
C19 C13 C14 C8 -175.8(4) . .
C9 C8 C14 C13 -0.3(7) . .
C7 C8 C14 C13 178.3(4) . .
C9 C8 C14 C15 179.7(5) . .
C7 C8 C14 C15 -1.6(7) . .
C13 C14 C15 C16 178.6(5) . .
C8 C14 C15 C16 -1.4(8) . .
C13 C14 C15 C18 -1.7(7) . .
C8 C14 C15 C18 178.3(5) . .
C14 C15 C16 C17 3.0(9) . .
C18 C15 C16 C17 -176.7(5) . .
C8 C7 C17 C16 -1.6(9) . .
C6 C7 C17 C16 179.4(5) . .
C15 C16 C17 C7 -1.5(9) . .
C16 C15 C18 O4 -2.5(8) . .
C14 C15 C18 O4 177.8(5) . .
C16 C15 C18 N3 176.2(5) . .
C14 C15 C18 N3 -3.5(7) . .
C12 C13 C19 O3 0.5(8) . .
C14 C13 C19 O3 178.1(5) . .
C12 C13 C19 N3 -179.0(5) . .
C14 C13 C19 N3 -1.4(7) . .
C22 C20 C21 C24 -2.3(7) . .
N3 C20 C21 C24 177.0(4) . .
C21 C20 C22 C23 3.1(7) . .
N3 C20 C22 C23 -176.1(4) . .
C20 C22 C23 N4 0.1(7) . .
C20 C21 C24 N4 -2.0(7) . .
C2 C1 N1 C5 -0.4(8) . .
C2 C1 N1 Zn1 -178.7(4) . .
C4 C5 N1 C1 1.3(7) . .
C4 C5 N1 Zn1 179.6(3) . .
O41 Zn1 N1 C1 33.7(4) . .
O41 Zn1 N1 C1 -146.3(4) 5_557 .
N4 Zn1 N1 C1 125.7(4) 8_456 .
N4 Zn1 N1 C1 -54.3(4) 4_546 .
O41 Zn1 N1 C5 -144.5(3) . .
O41 Zn1 N1 C5 35.5(3) 5_557 .
N4 Zn1 N1 C5 -52.6(3) 8_456 .
N4 Zn1 N1 C5 127.4(3) 4_546 .
O1 C6 N2 C10 178.5(5) . .
C7 C6 N2 C10 -2.6(7) . .
O1 C6 N2 C3 3.8(7) . .
C7 C6 N2 C3 -177.4(4) . .
O2 C10 N2 C6 -178.6(5) . .
C9 C10 N2 C6 3.2(8) . .
O2 C10 N2 C3 -3.8(8) . .
C9 C10 N2 C3 178.0(5) . .
C4 C3 N2 C6 -89.8(6) . .
C2 C3 N2 C6 89.5(6) . .
C4 C3 N2 C10 94.9(6) . .
C2 C3 N2 C10 -85.8(6) . .
O4 C18 N3 C19 -174.6(5) . .
C15 C18 N3 C19 6.6(7) . .
O4 C18 N3 C20 1.3(7) . .
C15 C18 N3 C20 -177.4(4) . .
O3 C19 N3 C18 176.2(5) . .
C13 C19 N3 C18 -4.2(7) . .
O3 C19 N3 C20 0.2(7) . .
C13 C19 N3 C20 179.7(4) . .
C21 C20 N3 C18 83.4(6) . .
C22 C20 N3 C18 -97.4(5) . .
C21 C20 N3 C19 -100.3(5) . .
C22 C20 N3 C19 78.9(5) . .
C21 C24 N4 C23 5.0(7) . .
C21 C24 N4 Zn1 -169.5(4) . 4_556
C22 C23 N4 C24 -4.0(7) . .
C22 C23 N4 Zn1 170.6(4) . 4_556
Zn1 O41 C41 N41 -165.4(4) . .
Zn1 O41 C41 C42 4.0(10) . .
C43 N41 C41 O41 -177.7(6) . .
C44 N41 C41 O41 -1.1(12) . .
C43 N41 C41 C42 11.1(9) . .
C44 N41 C41 C42 -172.3(9) . .
